data_6000598
loop_
_publ_author_name
'De Ridder, D. J. A.'
'Schenk, H.'

_publ_section_title
;
 Crystal studies of musk compounds. IV. Structure of
 4-acetyl-6-<i>tert</i>-butyl-1,1-dimethylindan (musk celestolide)
;
_journal_issue 4
_journal_name_full 'Acta Crystallographica Section C'
_journal_page_first 140
_journal_page_last 142
_journal_paper_doi 10.1107/S0108270191008211
_journal_volume 48
_journal_year 1992
_chemical_formula_sum 'C17 H24 O'
_space_group_name_H-M_alt 'P -1'
_cell_angle_alpha 105.735
_cell_angle_beta 99.580
_cell_angle_gamma 90.090
_cell_length_a 10.1600
_cell_length_b 12.2300
_cell_length_c 12.7960
_cell_volume 1507.24
_cod_duplicate_entry 2001109
_cod_database_code 6000598

loop_
_atom_site_label
_atom_site_fract_x
_atom_site_fract_y
_atom_site_fract_z
? ? ? ?
